data_4128392
loop_
_publ_author_name
'Suzuki, Wataru'
'Kotani, Hiroaki'
'Ishizuka, Tomoya'
'Kojima, Takahiko'

_publ_section_title
;
 Dioxygen/Hydrogen Peroxide Interconversion Using Redox Couples of
 Saddle-Distorted Porphyrins and Isophlorins.
;
_journal_issue 14
_journal_name_full 'Journal of the American Chemical Society'
_journal_page_first 5987
_journal_page_last 5994
_journal_paper_doi 10.1021/jacs.9b01038
_journal_volume 141
_journal_year 2019
_chemical_formula_sum 'C99.18 H63.18 Cl3.54 F12 N4'
_chemical_formula_weight 1664.40
_space_group_crystal_system triclinic
_space_group_IT_number 2
_space_group_name_Hall '-P 1'
_space_group_name_H-M_alt 'P -1'
_atom_sites_solution_hydrogens geom
_audit_creation_method SHELXL-2017/1
_cell_angle_alpha 64.770(2)
_cell_angle_beta 76.472(2)
_cell_angle_gamma 76.628(2)
_cell_formula_units_Z 2
_cell_length_a 16.181(2)
_cell_length_b 16.229(2)
_cell_length_c 18.735(3)
_cell_measurement_reflns_used 2014
_cell_measurement_temperature 120(2)
_cell_measurement_theta_max 45.06
_cell_measurement_theta_min 6.95
_cell_volume 4278.3(10)
_computing_structure_refinement 'SHELXL-2017/1 (Sheldrick, 2017)'
_diffrn_ambient_temperature 120(2)
_diffrn_measured_fraction_theta_full 0.976
_diffrn_measured_fraction_theta_max 0.846
_diffrn_measurement_device_type 'Bruker APEX-II CCD'
_diffrn_radiation_type MoK\a
_diffrn_radiation_wavelength 0.71073
_diffrn_reflns_av_R_equivalents 0.0225
_diffrn_reflns_av_unetI/netI 0.0677
_diffrn_reflns_Laue_measured_fraction_full 0.976
_diffrn_reflns_Laue_measured_fraction_max 0.846
_diffrn_reflns_limit_h_max 20
_diffrn_reflns_limit_h_min -19
_diffrn_reflns_limit_k_max 18
_diffrn_reflns_limit_k_min -21
_diffrn_reflns_limit_l_max 24
_diffrn_reflns_limit_l_min -17
_diffrn_reflns_number 24424
_diffrn_reflns_point_group_measured_fraction_full 0.976
_diffrn_reflns_point_group_measured_fraction_max 0.846
_diffrn_reflns_theta_full 25.242
_diffrn_reflns_theta_max 28.674
_diffrn_reflns_theta_min 1.216
_exptl_absorpt_coefficient_mu 0.200
_exptl_crystal_colour green
_exptl_crystal_density_diffrn 1.292
_exptl_crystal_description plate
_exptl_crystal_F_000 1709
_exptl_crystal_size_max 0.280
_exptl_crystal_size_mid 0.190
_exptl_crystal_size_min 0.080
_refine_diff_density_max 1.131
_refine_diff_density_min -0.794
_refine_diff_density_rms 0.071
_refine_ls_extinction_method none
_refine_ls_goodness_of_fit_ref 1.017
_refine_ls_hydrogen_treatment constr
_refine_ls_matrix_type full
_refine_ls_number_parameters 1200
_refine_ls_number_reflns 18661
_refine_ls_number_restraints 210
_refine_ls_restrained_S_all 1.072
_refine_ls_R_factor_all 0.1456
_refine_ls_R_factor_gt 0.0894
_refine_ls_shift/su_max 0.001
_refine_ls_shift/su_mean 0.000
_refine_ls_structure_factor_coef Fsqd
_refine_ls_weighting_details 'w=1/[\s^2^(Fo^2^)+(0.1041P)^2^+8.2470P] where P=(Fo^2^+2Fc^2^)/3'
_refine_ls_weighting_scheme calc
_refine_ls_wR_factor_gt 0.2179
_refine_ls_wR_factor_ref 0.2563
_reflns_Friedel_coverage 0.000
_reflns_number_gt 11103
_reflns_number_total 18661
_reflns_threshold_expression 'I > 2\s(I)'
_cod_data_source_file ja9b01038_si_003.cif
_cod_data_source_block 7
_cod_original_cell_volume 4278.3(11)
_cod_database_code 4128392
_shelx_shelxl_version_number 2017/1
_shelx_space_group_comment
;
The symmetry employed for this shelxl refinement is uniquely defined
by the following loop, which should always be used as a source of
symmetry information in preference to the above space-group names.
They are only intended as comments.
;
_shelx_estimated_absorpt_t_min 0.946
_shelx_estimated_absorpt_t_max 0.984

loop_
_space_group_symop_operation_xyz
'x, y, z'
'-x, -y, -z'

loop_
_atom_site_label
_atom_site_type_symbol
_atom_site_fract_x
_atom_site_fract_y
_atom_site_fract_z
_atom_site_U_iso_or_equiv
_atom_site_adp_type
_atom_site_occupancy
_atom_site_site_symmetry_order
_atom_site_calc_flag
_atom_site_refinement_flags_posn
_atom_site_refinement_flags_adp
_atom_site_refinement_flags_occupancy
_atom_site_disorder_assembly
_atom_site_disorder_group
Cl1 Cl 0.78014(9) 0.16833(9) 0.40954(9) 0.0636(4) Uani 1 1 d . . . . .
Cl2 Cl 0.91881(10) 0.02157(12) 0.40433(11) 0.0860(5) Uani 1 1 d . . . . .
Cl3 Cl 0.76197(12) 0.04052(12) 0.34694(12) 0.0889(5) Uani 1 1 d . . . . .
Cl4 Cl 0.2793(5) 0.4186(5) 0.9756(5) 0.060(2) Uani 0.181(3) 1 d D . P A 2
Cl5 Cl 0.3135(6) 0.2506(5) 0.9514(6) 0.084(3) Uani 0.181(3) 1 d D . P A 2
Cl6 Cl 0.1379(5) 0.3410(7) 0.9709(5) 0.079(3) Uani 0.181(3) 1 d D . P A 2
F1 F -0.1738(5) 0.8625(4) 0.8728(7) 0.113(4) Uani 0.643(16) 1 d D U P B 1
F2 F -0.2373(4) 0.7743(9) 0.8617(9) 0.140(5) Uani 0.643(16) 1 d D . P B 1
F3 F -0.1953(12) 0.7398(10) 0.9733(7) 0.258(10) Uani 0.643(16) 1 d D U P B 1
F4 F -0.10316(17) 0.06895(19) 0.82734(17) 0.0599(8) Uani 1 1 d . . . . .
F5 F -0.0282(2) -0.02927(19) 0.9153(2) 0.0737(10) Uani 1 1 d . . . . .
F6 F 0.0005(2) -0.0227(2) 0.7949(2) 0.0761(10) Uani 1 1 d . . . . .
F7 F 0.8244(2) 0.0313(2) 0.5983(2) 0.0822(10) Uani 1 1 d . . . . .
F8 F 0.8569(4) 0.0140(4) 0.7033(3) 0.165(3) Uani 1 1 d . U . . .
F9 F 0.8883(3) 0.1255(4) 0.6001(6) 0.202(3) Uani 1 1 d . U . . .
F10 F 0.6764(10) 0.9254(7) 0.626(2) 0.075(7) Uani 0.36(3) 1 d . U P C 1
F11 F 0.5529(18) 0.9984(18) 0.6331(17) 0.078(7) Uani 0.36(3) 1 d . U P C 1
F12 F 0.614(2) 0.9720(18) 0.5283(14) 0.117(9) Uani 0.36(3) 1 d . . P C 1
F13 F -0.1974(14) 0.8447(16) 0.8444(12) 0.193(12) Uani 0.357(16) 1 d D U P B 2
F14 F -0.1597(11) 0.7965(17) 0.9577(12) 0.161(9) Uani 0.357(16) 1 d D U P B 2
F15 F -0.2284(7) 0.7192(9) 0.9396(10) 0.090(7) Uani 0.357(16) 1 d D . P B 2
F16 F 0.6544(9) 0.9226(6) 0.6747(11) 0.090(4) Uani 0.64(3) 1 d . U P C 2
F17 F 0.5493(10) 1.0068(9) 0.6129(12) 0.094(5) Uani 0.64(3) 1 d . . P C 2
N1 N 0.30049(19) 0.58009(19) 0.74364(19) 0.0280(7) Uani 1 1 d . . . . .
N2 N 0.1945(2) 0.4356(2) 0.7756(2) 0.0356(8) Uani 1 1 d . . . . .
N3 N 0.35549(18) 0.31755(18) 0.71824(19) 0.0265(7) Uani 1 1 d . . . . .
N4 N 0.4654(2) 0.45041(19) 0.72188(19) 0.0293(6) Uani 1 1 d . . . . .
C1 C 0.3639(2) 0.6090(2) 0.7577(2) 0.0293(8) Uani 1 1 d . . . . .
C2 C 0.3324(3) 0.6490(2) 0.8178(3) 0.0346(9) Uani 1 1 d . . . . .
C3 C 0.2459(3) 0.6461(2) 0.8376(3) 0.0339(9) Uani 1 1 d . . . . .
C4 C 0.2274(2) 0.6029(2) 0.7896(2) 0.0296(8) Uani 1 1 d . . . . .
C5 C 0.1466(2) 0.5849(2) 0.7880(3) 0.0330(9) Uani 1 1 d . . . . .
C6 C 0.1384(2) 0.5163(2) 0.7630(3) 0.0333(9) Uani 1 1 d . . . . .
C7 C 0.0703(2) 0.5146(2) 0.7261(3) 0.0345(9) Uani 1 1 d . . . . .
C8 C 0.0867(2) 0.4308(2) 0.7188(3) 0.0333(9) Uani 1 1 d . . . . .
C9 C 0.1642(2) 0.3815(2) 0.7509(3) 0.0327(9) Uani 1 1 d . . . . .
C10 C 0.2046(2) 0.2908(2) 0.7588(3) 0.0319(8) Uani 1 1 d . . . . .
C11 C 0.2928(2) 0.2607(2) 0.7563(2) 0.0273(8) Uani 1 1 d . . . . .
C12 C 0.3373(2) 0.1691(2) 0.7957(2) 0.0291(8) Uani 1 1 d . . . . .
C13 C 0.4230(2) 0.1737(2) 0.7833(2) 0.0274(8) Uani 1 1 d . . . . .
C14 C 0.4361(2) 0.2685(2) 0.7329(2) 0.0249(7) Uani 1 1 d . . . . .
C15 C 0.5137(2) 0.3047(2) 0.7033(2) 0.0264(8) Uani 1 1 d . . . . .
C16 C 0.5196(2) 0.3985(2) 0.6846(2) 0.0267(7) Uani 1 1 d . . . . .
C17 C 0.5840(2) 0.4525(2) 0.6237(2) 0.0247(7) Uani 1 1 d . . . . .
F18 F 0.6548(14) 0.9469(12) 0.5549(12) 0.122(7) Uani 0.64(3) 1 d . . P C 2
C18 C 0.5668(2) 0.5379(2) 0.6267(2) 0.0255(8) Uani 1 1 d . . . . .
C19 C 0.4920(2) 0.5365(2) 0.6890(2) 0.0268(7) Uani 1 1 d . . . . .
C20 C 0.4501(2) 0.6066(2) 0.7145(2) 0.0281(8) Uani 1 1 d . . . . .
C21 C 0.3874(3) 0.6720(3) 0.8577(3) 0.0401(10) Uani 1 1 d . . . . .
C22 C 0.4535(3) 0.6075(3) 0.8929(3) 0.0491(12) Uani 1 1 d . . . . .
H1 H 0.462845 0.547803 0.892359 0.059 Uiso 1 1 calc R U . . .
C23 C 0.5066(4) 0.6289(3) 0.9291(3) 0.0667(16) Uani 1 1 d . . . . .
H2 H 0.551803 0.583645 0.953238 0.080 Uiso 1 1 calc R U . . .
C24 C 0.4944(4) 0.7142(4) 0.9304(4) 0.0757(19) Uani 1 1 d . U . . .
H3 H 0.531360 0.728835 0.954608 0.091 Uiso 1 1 calc R U . . .
C25 C 0.4285(5) 0.7784(4) 0.8966(5) 0.102(3) Uani 1 1 d . U . . .
H4 H 0.418876 0.837724 0.898077 0.123 Uiso 1 1 calc R U . . .
C26 C 0.3756(4) 0.7578(4) 0.8602(4) 0.082(2) Uani 1 1 d . U . . .
H5 H 0.330372 0.803492 0.836397 0.098 Uiso 1 1 calc R U . . .
C27 C 0.1884(3) 0.6608(3) 0.9075(3) 0.0508(12) Uani 1 1 d . . . . .
C28 C 0.1788(5) 0.5842(5) 0.9808(4) 0.092(2) Uani 1 1 d . . . . .
H6 H 0.209044 0.525516 0.983659 0.111 Uiso 1 1 calc R U . . .
C29 C 0.1268(5) 0.5911(6) 1.0490(5) 0.103(3) Uani 1 1 d . . . . .
H7 H 0.123383 0.538912 1.098239 0.124 Uiso 1 1 calc R U . . .
C30 C 0.0810(5) 0.6744(7) 1.0434(6) 0.107(3) Uani 1 1 d . U . . .
H8 H 0.044181 0.679574 1.089402 0.129 Uiso 1 1 calc R U . . .
C31 C 0.0857(5) 0.7478(5) 0.9771(5) 0.091(2) Uani 1 1 d . U . . .
H9 H 0.050612 0.804314 0.974800 0.109 Uiso 1 1 calc R U . . .
C32 C 0.1448(5) 0.7431(5) 0.9067(4) 0.086(2) Uani 1 1 d . U . . .
H10 H 0.152612 0.797700 0.860184 0.104 Uiso 1 1 calc R U . . .
C33 C 0.0658(3) 0.6358(3) 0.8154(3) 0.0416(10) Uani 1 1 d . . . . .
C34 C 0.0060(3) 0.5864(4) 0.8782(5) 0.082(2) Uani 1 1 d . . . . .
H11 H 0.017874 0.521032 0.901508 0.098 Uiso 1 1 calc R U . . .
C35 C -0.0688(4) 0.6304(5) 0.9067(5) 0.101(3) Uani 1 1 d . . . . .
H12 H -0.107522 0.596335 0.950408 0.121 Uiso 1 1 calc R U . . .
C36 C -0.0870(4) 0.7264(4) 0.8700(5) 0.087(2) Uani 1 1 d . . . . .
C37 C -0.0293(3) 0.7767(4) 0.8054(4) 0.0675(15) Uani 1 1 d . . . . .
H13 H -0.043252 0.841594 0.778985 0.081 Uiso 1 1 calc R U . . .
C38 C 0.0476(3) 0.7312(3) 0.7809(3) 0.0450(11) Uani 1 1 d . . . . .
H14 H 0.088419 0.765380 0.740001 0.054 Uiso 1 1 calc R U . . .
C39 C -0.1696(5) 0.7733(5) 0.9004(6) 0.115(3) Uani 1 1 d D U . . .
C40 C 0.0029(2) 0.5920(3) 0.6913(3) 0.0386(10) Uani 1 1 d . . . . .
C41 C -0.0825(3) 0.5788(3) 0.7076(3) 0.0573(14) Uani 1 1 d . . . . .
H15 H -0.097855 0.520179 0.743016 0.069 Uiso 1 1 calc R U . . .
C42 C -0.1453(3) 0.6497(4) 0.6730(4) 0.0746(19) Uani 1 1 d . . . . .
H16 H -0.203333 0.639432 0.684417 0.090 Uiso 1 1 calc R U . . .
C43 C -0.1239(3) 0.7360(4) 0.6215(4) 0.0720(17) Uani 1 1 d . . . . .
H17 H -0.167293 0.785305 0.599033 0.086 Uiso 1 1 calc R U . . .
C44 C -0.0397(3) 0.7496(3) 0.6034(3) 0.0524(12) Uani 1 1 d . . . . .
H18 H -0.024526 0.808154 0.567486 0.063 Uiso 1 1 calc R U . . .
C45 C 0.0231(3) 0.6782(3) 0.6374(3) 0.0430(10) Uani 1 1 d . . . . .
H19 H 0.081311 0.688150 0.623644 0.052 Uiso 1 1 calc R U . . .
C46 C 0.0415(3) 0.4007(2) 0.6755(3) 0.0366(10) Uani 1 1 d . . . . .
C47 C -0.0335(3) 0.3616(3) 0.7125(4) 0.0555(13) Uani 1 1 d . . . . .
H20 H -0.057902 0.356889 0.765198 0.067 Uiso 1 1 calc R U . . .
C48 C -0.0726(4) 0.3295(4) 0.6728(4) 0.0723(18) Uani 1 1 d . . . . .
H21 H -0.123421 0.302412 0.698641 0.087 Uiso 1 1 calc R U . . .
C49 C -0.0388(4) 0.3364(4) 0.5976(4) 0.0707(17) Uani 1 1 d . U . . .
H22 H -0.065270 0.313131 0.571286 0.085 Uiso 1 1 calc R U . . .
C50 C 0.0343(4) 0.3774(4) 0.5588(4) 0.0678(16) Uani 1 1 d . . . . .
H23 H 0.057064 0.383803 0.505446 0.081 Uiso 1 1 calc R U . . .
C51 C 0.0744(3) 0.4094(3) 0.5984(3) 0.0503(12) Uani 1 1 d . . . . .
H24 H 0.124646 0.437226 0.571963 0.060 Uiso 1 1 calc R U . . .
C52 C 0.1460(2) 0.2238(2) 0.7771(3) 0.0328(9) Uani 1 1 d . . . . .
C53 C 0.0915(3) 0.1974(3) 0.8495(3) 0.0397(10) Uani 1 1 d . . . . .
H25 H 0.091258 0.223594 0.886194 0.048 Uiso 1 1 calc R U . . .
C54 C 0.0374(3) 0.1336(3) 0.8694(3) 0.0430(10) Uani 1 1 d . . . . .
H26 H 0.001085 0.115483 0.919634 0.052 Uiso 1 1 calc R U . . .
C55 C 0.0367(3) 0.0970(3) 0.8159(3) 0.0386(10) Uani 1 1 d . . . . .
C56 C 0.0885(3) 0.1235(3) 0.7426(4) 0.0597(14) Uani 1 1 d . . . . .
H27 H 0.085825 0.099835 0.704878 0.072 Uiso 1 1 calc R U . . .
C57 C 0.1448(3) 0.1855(3) 0.7244(3) 0.0586(14) Uani 1 1 d . . . . .
H28 H 0.182759 0.201556 0.675065 0.070 Uiso 1 1 calc R U . . .
C58 C -0.0226(3) 0.0286(3) 0.8376(3) 0.0503(12) Uani 1 1 d . . . . .
C59 C 0.2924(6) 0.0871(5) 0.8460(6) 0.025(3) Uani 0.434(18) 1 d G . P D 1
C60 C 0.2691(5) 0.0325(6) 0.8158(7) 0.044(3) Uani 0.434(18) 1 d G U P D 1
H29 H 0.281514 0.046373 0.760074 0.052 Uiso 0.434(18) 1 calc R U P D 1
C61 C 0.2275(5) -0.0423(5) 0.8670(9) 0.058(4) Uani 0.434(18) 1 d G U P D 1
H30 H 0.211538 -0.079669 0.846361 0.070 Uiso 0.434(18) 1 calc R U P D 1
C62 C 0.2093(6) -0.0626(6) 0.9485(9) 0.061(5) Uani 0.434(18) 1 d G U P D 1
H31 H 0.180885 -0.113784 0.983543 0.073 Uiso 0.434(18) 1 calc R U P D 1
C63 C 0.2327(6) -0.0080(9) 0.9787(6) 0.058(5) Uani 0.434(18) 1 d G U P D 1
H32 H 0.220208 -0.021857 1.034440 0.070 Uiso 0.434(18) 1 calc R U P D 1
C64 C 0.2742(7) 0.0669(8) 0.9275(6) 0.034(3) Uani 0.434(18) 1 d G U P D 1
H33 H 0.290184 0.104186 0.948154 0.041 Uiso 0.434(18) 1 calc R U P D 1
C65 C 0.2976(6) 0.0904(4) 0.8641(5) 0.037(3) Uani 0.566(18) 1 d G . P D 2
C66 C 0.2931(9) 0.0128(6) 0.8521(7) 0.085(5) Uani 0.566(18) 1 d G U P D 2
H34 H 0.317866 0.008134 0.802491 0.102 Uiso 0.566(18) 1 calc R U P D 2
C67 C 0.2524(10) -0.0580(6) 0.9128(8) 0.105(7) Uani 0.566(18) 1 d G U P D 2
H35 H 0.249273 -0.110998 0.904597 0.126 Uiso 0.566(18) 1 calc R U P D 2
C68 C 0.2161(7) -0.0511(4) 0.9854(6) 0.067(4) Uani 0.566(18) 1 d G . P D 2
H36 H 0.188273 -0.099504 1.026840 0.081 Uiso 0.566(18) 1 calc R U P D 2
C69 C 0.2206(5) 0.0265(6) 0.9973(4) 0.048(3) Uani 0.566(18) 1 d G . P D 2
H37 H 0.195865 0.031121 1.046977 0.057 Uiso 0.566(18) 1 calc R U P D 2
C70 C 0.2614(7) 0.0972(5) 0.9367(5) 0.047(3) Uani 0.566(18) 1 d G . P D 2
H38 H 0.264458 0.150253 0.944872 0.056 Uiso 0.566(18) 1 calc R U P D 2
C71 C 0.4891(2) 0.1004(2) 0.8256(2) 0.0329(9) Uani 1 1 d . . . . .
C72 C 0.5251(3) 0.1107(3) 0.8807(3) 0.0465(11) Uani 1 1 d . . . . .
H39 H 0.507972 0.165509 0.890379 0.056 Uiso 1 1 calc R U . . .
C73 C 0.5854(3) 0.0425(4) 0.9218(3) 0.0609(14) Uani 1 1 d . . . . .
H40 H 0.609495 0.050616 0.959592 0.073 Uiso 1 1 calc R U . . .
C74 C 0.6109(4) -0.0371(4) 0.9085(3) 0.0666(16) Uani 1 1 d . . . . .
H41 H 0.653409 -0.083604 0.935951 0.080 Uiso 1 1 calc R U . . .
C75 C 0.5743(4) -0.0489(3) 0.8552(4) 0.0731(18) Uani 1 1 d . . . . .
H42 H 0.591079 -0.104324 0.846392 0.088 Uiso 1 1 calc R U . . .
C76 C 0.5127(3) 0.0197(3) 0.8136(3) 0.0553(13) Uani 1 1 d . . . . .
H43 H 0.487246 0.010581 0.777221 0.066 Uiso 1 1 calc R U . . .
C77 C 0.5937(2) 0.2435(2) 0.6903(2) 0.0269(8) Uani 1 1 d . . . . .
C78 C 0.6673(2) 0.2377(3) 0.7199(3) 0.0369(9) Uani 1 1 d . . . . .
H44 H 0.665607 0.271651 0.750910 0.044 Uiso 1 1 calc R U . . .
C79 C 0.7426(3) 0.1831(3) 0.7045(3) 0.0408(10) Uani 1 1 d . . . . .
H45 H 0.791999 0.179338 0.725437 0.049 Uiso 1 1 calc R U . . .
C80 C 0.7465(3) 0.1339(3) 0.6587(3) 0.0391(10) Uani 1 1 d . . . . .
C81 C 0.6740(3) 0.1384(3) 0.6293(3) 0.0370(9) Uani 1 1 d . . . . .
H46 H 0.676272 0.105049 0.597507 0.044 Uiso 1 1 calc R U . . .
C82 C 0.5985(2) 0.1914(2) 0.6461(2) 0.0295(8) Uani 1 1 d . . . . .
H47 H 0.548580 0.192506 0.627177 0.035 Uiso 1 1 calc R U . . .
C83 C 0.8279(3) 0.0779(4) 0.6393(5) 0.0759(18) Uani 1 1 d . . . . .
C84 C 0.6412(2) 0.4244(2) 0.5611(2) 0.0255(8) Uani 1 1 d . . . . .
C85 C 0.7306(2) 0.4179(3) 0.5488(3) 0.0341(9) Uani 1 1 d . . . . .
H48 H 0.757367 0.430310 0.582419 0.041 Uiso 1 1 calc R U . . .
C86 C 0.7804(2) 0.3935(3) 0.4877(3) 0.0365(9) Uani 1 1 d . . . . .
H49 H 0.841108 0.390029 0.479527 0.044 Uiso 1 1 calc R U . . .
C87 C 0.7427(2) 0.3742(2) 0.4388(2) 0.0316(8) Uani 1 1 d . . . . .
H50 H 0.777150 0.357897 0.396826 0.038 Uiso 1 1 calc R U . . .
C88 C 0.6541(2) 0.3788(2) 0.4515(2) 0.0293(8) Uani 1 1 d . . . . .
H51 H 0.627768 0.364424 0.418803 0.035 Uiso 1 1 calc R U . . .
C89 C 0.6038(2) 0.4043(2) 0.5115(2) 0.0272(8) Uani 1 1 d . . . . .
H52 H 0.543069 0.408226 0.519155 0.033 Uiso 1 1 calc R U . . .
C90 C 0.6075(2) 0.6194(2) 0.5685(2) 0.0282(8) Uani 1 1 d . . . . .
C91 C 0.6944(3) 0.6212(3) 0.5613(3) 0.0422(10) Uani 1 1 d . . . . .
H53 H 0.729339 0.568679 0.593054 0.051 Uiso 1 1 calc R U . . .
C92 C 0.7311(3) 0.6992(3) 0.5079(3) 0.0539(13) Uani 1 1 d . . . . .
H54 H 0.790635 0.699636 0.503975 0.065 Uiso 1 1 calc R U . . .
C93 C 0.6817(3) 0.7751(3) 0.4612(3) 0.0512(12) Uani 1 1 d . . . . .
H55 H 0.706918 0.828221 0.425202 0.061 Uiso 1 1 calc R U . . .
C94 C 0.5962(3) 0.7745(3) 0.4662(3) 0.0488(12) Uani 1 1 d . . . . .
H56 H 0.561998 0.826824 0.433355 0.059 Uiso 1 1 calc R U . . .
C95 C 0.5593(3) 0.6966(3) 0.5198(3) 0.0387(10) Uani 1 1 d . . . . .
H57 H 0.499802 0.696629 0.523012 0.046 Uiso 1 1 calc R U . . .
C96 C 0.4909(2) 0.6889(2) 0.6937(2) 0.0305(8) Uani 1 1 d . . . . .
C97 C 0.5736(2) 0.6831(2) 0.7057(3) 0.0326(9) Uani 1 1 d . . . . .
H58 H 0.606152 0.624413 0.729827 0.039 Uiso 1 1 calc R U . . .
C98 C 0.6093(3) 0.7618(3) 0.6829(3) 0.0403(10) Uani 1 1 d . . . . .
H59 H 0.665726 0.757115 0.692360 0.048 Uiso 1 1 calc R U . . .
C99 C 0.5630(3) 0.8472(3) 0.6465(3) 0.0416(10) Uani 1 1 d . . . . .
C100 C 0.4799(3) 0.8550(3) 0.6347(3) 0.0466(11) Uani 1 1 d . . . . .
H60 H 0.447851 0.913987 0.610187 0.056 Uiso 1 1 calc R U . . .
C101 C 0.4439(3) 0.7763(3) 0.6588(3) 0.0409(10) Uani 1 1 d . . . . .
H61 H 0.386466 0.781416 0.651678 0.049 Uiso 1 1 calc R U . . .
C102 C 0.6035(4) 0.9321(3) 0.6176(4) 0.0654(16) Uani 1 1 d . . . . .
C103 C 0.2525(4) 0.3962(4) 0.8387(4) 0.0454(13) Uani 0.819(3) 1 d . . P A 1
H62 H 0.252353 0.329590 0.866322 0.068 Uiso 0.819(3) 1 calc R U P A 1
H63 H 0.231656 0.425240 0.877212 0.068 Uiso 0.819(3) 1 calc R U P A 1
H64 H 0.311185 0.408251 0.813329 0.068 Uiso 0.819(3) 1 calc R U P A 1
C104 C 0.3421(3) 0.4072(2) 0.6514(2) 0.0329(9) Uani 1 1 d . . . . .
H65 H 0.332093 0.456621 0.670640 0.049 Uiso 1 1 calc R U . . .
H66 H 0.292099 0.410573 0.628610 0.049 Uiso 1 1 calc R U . . .
H67 H 0.393212 0.414034 0.610290 0.049 Uiso 1 1 calc R U . . .
C105 C 0.4243(11) 0.4096(11) 0.8045(11) 0.0190(18) Uani 0.181(3) 1 d . U P A 2
H68 H 0.362097 0.416975 0.806168 0.028 Uiso 0.181(3) 1 calc R U P A 2
H69 H 0.435888 0.440491 0.835265 0.028 Uiso 0.181(3) 1 calc R U P A 2
H70 H 0.447225 0.343909 0.827486 0.028 Uiso 0.181(3) 1 calc R U P A 2
C106 C 0.8077(3) 0.0543(3) 0.4173(4) 0.0585(13) Uani 1 1 d . . . . .
H71 H 0.783163 0.013294 0.471939 0.070 Uiso 1 1 calc R U . . .
C107 C 0.2448(9) 0.3600(10) 0.9318(10) 0.029(5) Uani 0.181(3) 1 d D . P A 2
H72 H 0.249814 0.396372 0.872815 0.034 Uiso 0.181(3) 1 calc R U P A 2

loop_
_atom_site_aniso_label
_atom_site_aniso_U_11
_atom_site_aniso_U_22
_atom_site_aniso_U_33
_atom_site_aniso_U_23
_atom_site_aniso_U_13
_atom_site_aniso_U_12
Cl1 0.0587(8) 0.0492(7) 0.0877(10) -0.0327(7) -0.0133(7) -0.0033(6)
Cl2 0.0576(9) 0.0821(10) 0.1018(13) -0.0346(9) -0.0110(8) 0.0160(7)
Cl3 0.0910(12) 0.0845(11) 0.1164(15) -0.0651(11) -0.0273(10) 0.0024(9)
Cl4 0.062(4) 0.058(4) 0.065(5) -0.026(4) -0.016(4) -0.008(3)
Cl5 0.105(7) 0.051(4) 0.083(6) -0.028(4) 0.021(5) -0.019(4)
Cl6 0.054(5) 0.135(8) 0.060(5) -0.041(5) -0.001(4) -0.037(5)
F1 0.057(4) 0.071(4) 0.208(10) -0.088(6) 0.030(5) 0.010(3)
F2 0.040(4) 0.175(10) 0.226(15) -0.118(11) -0.023(5) 0.028(4)
F3 0.251(16) 0.181(13) 0.177(11) -0.040(9) 0.116(11) 0.061(11)
F4 0.0497(16) 0.0620(17) 0.0642(19) -0.0064(14) -0.0169(14) -0.0294(13)
F5 0.090(2) 0.0475(16) 0.075(2) 0.0090(15) -0.0354(18) -0.0377(16)
F6 0.081(2) 0.0564(18) 0.114(3) -0.0470(19) -0.0068(19) -0.0365(16)
F7 0.065(2) 0.092(2) 0.101(3) -0.065(2) -0.0216(19) 0.0287(18)
F8 0.159(4) 0.195(5) 0.160(4) -0.126(4) -0.112(4) 0.141(4)
F9 0.052(2) 0.138(4) 0.433(8) -0.176(5) 0.065(4) -0.028(2)
F10 0.059(8) 0.031(5) 0.137(18) -0.017(8) -0.040(9) -0.016(4)
F11 0.100(14) 0.054(11) 0.099(11) -0.058(9) 0.039(10) -0.042(9)
F12 0.19(2) 0.090(11) 0.074(10) 0.003(9) -0.013(12) -0.100(13)
F13 0.099(13) 0.163(17) 0.258(19) -0.029(13) -0.035(12) -0.008(12)
F14 0.110(10) 0.190(16) 0.240(18) -0.175(14) 0.072(11) -0.050(10)
F15 0.028(5) 0.117(11) 0.134(16) -0.070(11) 0.015(7) -0.017(5)
F16 0.121(6) 0.062(4) 0.114(9) -0.031(4) -0.037(6) -0.048(4)
F17 0.084(7) 0.020(3) 0.176(13) -0.022(5) -0.053(8) -0.008(4)
N1 0.0275(16) 0.0203(14) 0.0386(19) -0.0117(13) -0.0096(14) -0.0032(12)
N2 0.0321(17) 0.0244(15) 0.059(2) -0.0212(15) -0.0183(16) -0.0004(13)
N3 0.0284(16) 0.0146(13) 0.0358(18) -0.0064(12) -0.0096(13) -0.0044(11)
N4 0.0352(15) 0.0168(11) 0.0334(15) -0.0070(10) -0.0029(12) -0.0075(10)
C1 0.0312(19) 0.0172(15) 0.039(2) -0.0088(15) -0.0101(17) -0.0025(14)
C2 0.039(2) 0.0256(18) 0.048(3) -0.0209(18) -0.0102(19) -0.0051(16)
C3 0.037(2) 0.0251(18) 0.045(2) -0.0192(17) -0.0055(18) -0.0052(15)
C4 0.032(2) 0.0186(16) 0.038(2) -0.0098(15) -0.0070(17) -0.0038(14)
C5 0.031(2) 0.0226(17) 0.048(3) -0.0144(17) -0.0092(18) -0.0042(14)
C6 0.0269(19) 0.0219(17) 0.051(3) -0.0134(17) -0.0094(18) -0.0019(14)
C7 0.0235(18) 0.0281(18) 0.055(3) -0.0177(18) -0.0084(18) -0.0044(14)
C8 0.0274(19) 0.0252(17) 0.050(3) -0.0156(17) -0.0069(18) -0.0067(14)
C9 0.0273(19) 0.0295(18) 0.049(3) -0.0200(18) -0.0104(18) -0.0050(15)
C10 0.0298(19) 0.0252(17) 0.045(2) -0.0168(17) -0.0076(17) -0.0051(15)
C11 0.0303(19) 0.0181(15) 0.035(2) -0.0084(15) -0.0081(16) -0.0063(14)
C12 0.0304(19) 0.0170(15) 0.036(2) -0.0078(15) -0.0018(16) -0.0044(14)
C13 0.0310(19) 0.0178(16) 0.032(2) -0.0075(14) -0.0064(16) -0.0047(14)
C14 0.0285(18) 0.0171(15) 0.031(2) -0.0083(14) -0.0108(15) -0.0039(13)
C15 0.0292(18) 0.0201(16) 0.032(2) -0.0089(14) -0.0099(16) -0.0060(13)
C16 0.0273(17) 0.0201(14) 0.0330(18) -0.0083(13) -0.0077(13) -0.0052(12)
C17 0.0212(17) 0.0197(15) 0.035(2) -0.0081(14) -0.0124(15) -0.0039(13)
F18 0.170(14) 0.100(9) 0.114(12) -0.065(9) 0.074(11) -0.108(10)
C18 0.0241(17) 0.0199(16) 0.039(2) -0.0118(15) -0.0142(16) -0.0049(13)
C19 0.0297(18) 0.0167(12) 0.034(2) -0.0054(12) -0.0116(15) -0.0060(11)
C20 0.0290(19) 0.0194(16) 0.037(2) -0.0074(15) -0.0108(16) -0.0058(14)
C21 0.046(2) 0.033(2) 0.050(3) -0.0202(19) -0.012(2) -0.0105(18)
C22 0.074(3) 0.031(2) 0.047(3) -0.0084(19) -0.024(2) -0.014(2)
C23 0.094(4) 0.048(3) 0.064(4) -0.007(2) -0.052(3) -0.013(3)
C24 0.109(5) 0.055(3) 0.090(4) -0.023(3) -0.066(4) -0.021(3)
C25 0.151(6) 0.053(3) 0.145(6) -0.048(4) -0.094(6) -0.006(4)
C26 0.099(4) 0.049(3) 0.136(6) -0.056(3) -0.074(4) 0.012(3)
C27 0.045(3) 0.055(3) 0.070(3) -0.044(3) 0.001(2) -0.012(2)
C28 0.130(6) 0.081(4) 0.074(4) -0.051(4) 0.049(4) -0.058(4)
C29 0.129(7) 0.121(6) 0.073(5) -0.054(5) 0.037(5) -0.064(5)
C30 0.096(5) 0.144(7) 0.099(6) -0.081(6) -0.003(5) 0.003(5)
C31 0.113(5) 0.087(5) 0.079(5) -0.058(4) -0.024(4) 0.031(4)
C32 0.121(5) 0.076(4) 0.074(4) -0.055(3) -0.034(4) 0.034(4)
C33 0.028(2) 0.032(2) 0.072(3) -0.027(2) -0.004(2) -0.0076(16)
C34 0.052(3) 0.043(3) 0.136(6) -0.038(3) 0.026(3) -0.017(2)
C35 0.062(4) 0.070(3) 0.155(7) -0.050(3) 0.038(4) -0.025(2)
C36 0.055(3) 0.068(3) 0.146(5) -0.063(3) 0.016(3) -0.016(2)
C37 0.046(3) 0.045(2) 0.125(5) -0.054(3) -0.002(2) -0.0013(19)
C38 0.041(2) 0.029(2) 0.072(3) -0.028(2) -0.009(2) -0.0032(17)
C39 0.081(4) 0.107(5) 0.137(7) -0.059(5) 0.024(4) 0.004(4)
C40 0.030(2) 0.0277(19) 0.061(3) -0.0169(19) -0.0143(19) -0.0015(15)
C41 0.034(2) 0.036(2) 0.088(4) -0.010(2) -0.013(2) -0.0054(19)
C42 0.031(3) 0.054(3) 0.122(5) -0.016(3) -0.026(3) 0.002(2)
C43 0.045(3) 0.044(3) 0.107(5) -0.010(3) -0.028(3) 0.008(2)
C44 0.046(3) 0.032(2) 0.068(3) -0.009(2) -0.013(2) -0.0009(19)
C45 0.031(2) 0.032(2) 0.065(3) -0.020(2) -0.004(2) -0.0036(16)
C46 0.036(2) 0.0246(18) 0.055(3) -0.0132(18) -0.025(2) -0.0012(15)
C47 0.045(3) 0.049(3) 0.078(4) -0.019(3) -0.026(3) -0.015(2)
C48 0.061(3) 0.069(4) 0.099(5) -0.022(3) -0.041(4) -0.025(3)
C49 0.081(4) 0.056(3) 0.097(4) -0.027(3) -0.063(4) -0.006(3)
C50 0.091(4) 0.051(3) 0.070(4) -0.027(3) -0.043(3) 0.011(3)
C51 0.057(3) 0.036(2) 0.062(3) -0.020(2) -0.022(3) -0.002(2)
C52 0.0261(19) 0.0237(17) 0.053(3) -0.0180(17) -0.0107(18) -0.0015(14)
C53 0.038(2) 0.044(2) 0.049(3) -0.025(2) -0.011(2) -0.0120(18)
C54 0.044(2) 0.048(2) 0.042(3) -0.017(2) -0.009(2) -0.0166(19)
C55 0.035(2) 0.0262(18) 0.057(3) -0.0136(19) -0.014(2) -0.0091(16)
C56 0.065(3) 0.060(3) 0.077(4) -0.048(3) 0.012(3) -0.034(3)
C57 0.064(3) 0.060(3) 0.070(4) -0.047(3) 0.025(3) -0.037(3)
C58 0.056(3) 0.033(2) 0.065(3) -0.010(2) -0.022(2) -0.019(2)
C59 0.019(6) 0.014(5) 0.036(6) -0.001(4) -0.010(5) -0.001(4)
C60 0.032(5) 0.022(4) 0.077(7) -0.014(5) -0.024(5) 0.003(3)
C61 0.041(6) 0.026(5) 0.100(9) -0.012(5) -0.022(6) -0.005(4)
C62 0.036(6) 0.041(6) 0.072(8) 0.010(5) -0.015(6) 0.000(5)
C63 0.036(6) 0.058(8) 0.054(7) 0.009(6) -0.014(5) -0.011(6)
C64 0.028(5) 0.038(6) 0.029(6) 0.002(4) -0.014(4) -0.011(4)
C65 0.038(6) 0.024(5) 0.048(7) -0.016(5) -0.002(5) -0.005(4)
C66 0.125(11) 0.037(6) 0.084(9) -0.036(6) 0.052(8) -0.039(6)
C67 0.173(13) 0.043(6) 0.084(10) -0.042(6) 0.071(10) -0.050(8)
C68 0.096(9) 0.033(5) 0.066(8) -0.024(5) 0.023(7) -0.025(5)
C69 0.055(6) 0.048(5) 0.038(5) -0.012(4) 0.007(4) -0.026(4)
C70 0.060(7) 0.040(5) 0.044(5) -0.018(4) 0.002(5) -0.022(5)
C71 0.035(2) 0.0220(17) 0.032(2) -0.0039(15) -0.0028(17) -0.0015(15)
C72 0.044(2) 0.043(2) 0.047(3) -0.016(2) -0.016(2) 0.0099(19)
C73 0.058(3) 0.068(3) 0.049(3) -0.020(3) -0.026(3) 0.018(3)
C74 0.070(4) 0.057(3) 0.046(3) -0.010(2) -0.020(3) 0.030(3)
C75 0.099(4) 0.036(3) 0.064(4) -0.016(2) -0.024(3) 0.030(3)
C76 0.072(3) 0.030(2) 0.059(3) -0.017(2) -0.021(3) 0.013(2)
C77 0.0292(19) 0.0151(15) 0.034(2) -0.0036(14) -0.0078(16) -0.0072(13)
C78 0.035(2) 0.0294(19) 0.051(3) -0.0171(18) -0.0162(19) -0.0021(16)
C79 0.030(2) 0.038(2) 0.058(3) -0.017(2) -0.024(2) 0.0004(17)
C80 0.031(2) 0.0270(19) 0.055(3) -0.0135(19) -0.0085(19) 0.0008(15)
C81 0.037(2) 0.0264(18) 0.053(3) -0.0201(18) -0.0090(19) -0.0046(16)
C82 0.0285(19) 0.0239(17) 0.043(2) -0.0132(16) -0.0145(17) -0.0064(14)
C83 0.038(3) 0.064(3) 0.142(6) -0.058(4) -0.035(3) 0.016(2)
C84 0.0277(18) 0.0163(15) 0.032(2) -0.0062(14) -0.0110(16) -0.0027(13)
C85 0.029(2) 0.036(2) 0.044(2) -0.0187(18) -0.0116(18) -0.0041(16)
C86 0.0235(19) 0.039(2) 0.049(3) -0.0180(19) -0.0097(18) -0.0020(16)
C87 0.036(2) 0.0237(17) 0.035(2) -0.0118(16) -0.0081(17) -0.0009(15)
C88 0.033(2) 0.0221(17) 0.034(2) -0.0079(15) -0.0127(17) -0.0060(14)
C89 0.0256(18) 0.0207(16) 0.034(2) -0.0061(15) -0.0090(16) -0.0055(13)
C90 0.0307(19) 0.0240(17) 0.037(2) -0.0145(16) -0.0084(16) -0.0092(14)
C91 0.035(2) 0.031(2) 0.063(3) -0.020(2) -0.003(2) -0.0103(17)
C92 0.034(2) 0.044(3) 0.087(4) -0.031(3) 0.010(2) -0.021(2)
C93 0.066(3) 0.035(2) 0.052(3) -0.015(2) 0.008(2) -0.028(2)
C94 0.077(3) 0.030(2) 0.044(3) -0.0053(19) -0.021(2) -0.024(2)
C95 0.045(2) 0.0303(19) 0.049(3) -0.0120(18) -0.020(2) -0.0152(17)
C96 0.032(2) 0.0210(16) 0.040(2) -0.0129(16) -0.0082(17) -0.0041(14)
C97 0.033(2) 0.0233(17) 0.046(2) -0.0172(17) -0.0104(18) -0.0024(15)
C98 0.034(2) 0.036(2) 0.061(3) -0.026(2) -0.007(2) -0.0118(17)
C99 0.049(3) 0.0252(19) 0.056(3) -0.0199(19) -0.004(2) -0.0120(17)
C100 0.050(3) 0.0200(18) 0.066(3) -0.0110(19) -0.015(2) -0.0043(17)
C101 0.035(2) 0.0244(18) 0.064(3) -0.0145(19) -0.018(2) -0.0017(16)
C102 0.062(4) 0.038(3) 0.102(5) -0.033(3) 0.001(4) -0.021(2)
C103 0.049(3) 0.037(3) 0.055(4) -0.019(3) -0.013(3) -0.008(2)
C104 0.038(2) 0.0177(16) 0.038(2) -0.0035(15) -0.0143(18) -0.0019(15)
C105 0.018(3) 0.017(2) 0.0264(18) -0.0079(14) -0.0102(15) -0.0047(18)
C106 0.062(3) 0.041(3) 0.067(4) -0.021(2) -0.004(3) -0.005(2)
C107 0.028(10) 0.045(12) 0.008(9) -0.007(8) -0.003(8) -0.001(9)

loop_
_atom_type_symbol
_atom_type_description
_atom_type_scat_dispersion_real
_atom_type_scat_dispersion_imag
_atom_type_scat_source
C C 0.0033 0.0016 'International Tables Vol C Tables 4.2.6.8 and 6.1.1.4'
H H 0.0000 0.0000 'International Tables Vol C Tables 4.2.6.8 and 6.1.1.4'
N N 0.0061 0.0033 'International Tables Vol C Tables 4.2.6.8 and 6.1.1.4'
F F 0.0171 0.0103 'International Tables Vol C Tables 4.2.6.8 and 6.1.1.4'
Cl Cl 0.1484 0.1585 'International Tables Vol C Tables 4.2.6.8 and 6.1.1.4'

loop_
_geom_angle_atom_site_label_1
_geom_angle_atom_site_label_2
_geom_angle_atom_site_label_3
_geom_angle
_geom_angle_site_symmetry_3
C107 Cl6 F14 99.1(8) 2_567
C39 F14 Cl6 88.6(11) 2_567
C1 N1 C4 106.0(3) .
C9 N2 C6 108.7(3) .
C9 N2 C103 122.7(3) .
C6 N2 C103 123.0(3) .
C14 N3 C11 110.9(3) .
C14 N3 C104 123.0(3) .
C11 N3 C104 123.1(3) .
C16 N4 C19 107.3(3) .
C16 N4 C105 121.9(7) .
C19 N4 C105 122.8(7) .
N1 C1 C20 123.5(3) .
N1 C1 C2 111.3(3) .
C20 C1 C2 125.0(3) .
C3 C2 C1 106.3(3) .
C3 C2 C21 127.7(4) .
C1 C2 C21 125.2(4) .
C2 C3 C4 105.2(3) .
C2 C3 C27 126.4(4) .
C4 C3 C27 126.7(4) .
N1 C4 C5 121.7(3) .
N1 C4 C3 111.1(3) .
C5 C4 C3 127.2(4) .
C4 C5 C6 122.3(3) .
C4 C5 C33 120.7(3) .
C6 C5 C33 117.0(3) .
N2 C6 C5 123.5(3) .
N2 C6 C7 108.4(3) .
C5 C6 C7 128.0(3) .
C8 C7 C6 106.9(3) .
C8 C7 C40 125.5(4) .
C6 C7 C40 127.1(3) .
C7 C8 C9 107.4(3) .
C7 C8 C46 127.5(3) .
C9 C8 C46 124.6(3) .
N2 C9 C10 123.7(3) .
N2 C9 C8 108.6(3) .
C10 C9 C8 127.7(3) .
C11 C10 C9 124.5(3) .
C11 C10 C52 119.4(3) .
C9 C10 C52 115.9(3) .
N3 C11 C10 124.8(3) .
N3 C11 C12 106.4(3) .
C10 C11 C12 128.7(3) .
C13 C12 C11 108.4(3) .
C13 C12 C59 127.9(5) .
C11 C12 C59 123.5(5) .
C13 C12 C65 121.8(5) .
C11 C12 C65 125.9(5) .
C12 C13 C14 108.3(3) .
C12 C13 C71 126.0(3) .
C14 C13 C71 124.7(3) .
N3 C14 C15 125.8(3) .
N3 C14 C13 106.1(3) .
C15 C14 C13 128.2(3) .
C14 C15 C16 123.3(3) .
C14 C15 C77 118.8(3) .
C16 C15 C77 117.9(3) .
N4 C16 C15 123.7(3) .
N4 C16 C17 110.3(3) .
C15 C16 C17 126.0(3) .
C18 C17 C16 106.4(3) .
C18 C17 C84 127.8(3) .
C16 C17 C84 124.4(3) .
C17 C18 C19 106.8(3) .
C17 C18 C90 125.4(3) .
C19 C18 C90 127.0(3) .
C20 C19 N4 122.1(3) .
C20 C19 C18 128.7(3) .
N4 C19 C18 109.2(3) .
C19 C20 C1 123.9(3) .
C19 C20 C96 121.1(3) .
C1 C20 C96 114.9(3) .
C22 C21 C26 117.9(4) .
C22 C21 C2 120.2(4) .
C26 C21 C2 121.9(4) .
C21 C22 C23 120.7(4) .
C21 C22 H1 119.6 .
C23 C22 H1 119.6 .
C24 C23 C22 120.6(5) .
C24 C23 H2 119.7 .
C22 C23 H2 119.7 .
C23 C24 C25 119.2(5) .
C23 C24 H3 120.4 .
C25 C24 H3 120.4 .
C24 C25 C26 120.5(5) .
C24 C25 H4 119.7 .
C26 C25 H4 119.7 .
C21 C26 C25 121.1(5) .
C21 C26 H5 119.5 .
C25 C26 H5 119.5 .
C32 C27 C28 116.5(5) .
C32 C27 C3 125.0(5) .
C28 C27 C3 118.5(4) .
C29 C28 C27 122.7(7) .
C29 C28 H6 118.7 .
C27 C28 H6 118.7 .
C30 C29 C28 118.2(8) .
C30 C29 H7 120.9 .
C28 C29 H7 120.9 .
C31 C30 C29 122.4(8) .
C31 C30 H8 118.8 .
C29 C30 H8 118.8 .
C30 C31 C32 120.1(6) .
C30 C31 H9 120.0 .
C32 C31 H9 120.0 .
C27 C32 C31 120.0(7) .
C27 C32 H10 120.0 .
C31 C32 H10 120.0 .
C38 C33 C34 118.9(4) .
C38 C33 C5 121.7(4) .
C34 C33 C5 119.4(4) .
C35 C34 C33 121.6(5) .
C35 C34 H11 119.2 .
C33 C34 H11 119.2 .
C34 C35 C36 118.6(6) .
C34 C35 H12 120.7 .
C36 C35 H12 120.7 .
C35 C36 C37 120.5(5) .
C35 C36 C39 118.1(6) .
C37 C36 C39 121.3(6) .
C38 C37 C36 119.5(5) .
C38 C37 H13 120.2 .
C36 C37 H13 120.2 .
C37 C38 C33 120.6(5) .
C37 C38 H14 119.7 .
C33 C38 H14 119.7 .
F3 C39 F1 111.9(10) .
F13 C39 F15 111.7(11) .
F13 C39 F14 109.0(13) .
F15 C39 F14 100.0(10) .
F3 C39 F2 106.5(11) .
F1 C39 F2 96.1(8) .
F3 C39 C36 117.1(9) .
F13 C39 C36 110.4(14) .
F1 C39 C36 113.4(6) .
F15 C39 C36 113.9(8) .
F14 C39 C36 111.2(10) .
F2 C39 C36 109.4(7) .
C41 C40 C45 117.6(4) .
C41 C40 C7 120.6(4) .
C45 C40 C7 121.6(4) .
C42 C41 C40 121.0(4) .
C42 C41 H15 119.5 .
C40 C41 H15 119.5 .
C41 C42 C43 120.1(5) .
C41 C42 H16 119.9 .
C43 C42 H16 119.9 .
C44 C43 C42 119.6(4) .
C44 C43 H17 120.2 .
C42 C43 H17 120.2 .
C43 C44 C45 120.1(4) .
C43 C44 H18 120.0 .
C45 C44 H18 120.0 .
C44 C45 C40 121.5(4) .
C44 C45 H19 119.2 .
C40 C45 H19 119.2 .
C51 C46 C47 118.9(4) .
C51 C46 C8 120.2(4) .
C47 C46 C8 120.9(4) .
C48 C47 C46 120.3(6) .
C48 C47 H20 119.9 .
C46 C47 H20 119.9 .
C49 C48 C47 120.4(5) .
C49 C48 H21 119.8 .
C47 C48 H21 119.8 .
C48 C49 C50 120.3(5) .
C48 C49 H22 119.9 .
C50 C49 H22 119.9 .
C49 C50 C51 119.7(6) .
C49 C50 H23 120.1 .
C51 C50 H23 120.1 .
C46 C51 C50 120.4(5) .
C46 C51 H24 119.8 .
C50 C51 H24 119.8 .
C57 C52 C53 118.3(4) .
C57 C52 C10 121.9(4) .
C53 C52 C10 119.8(4) .
C54 C53 C52 121.5(4) .
C54 C53 H25 119.3 .
C52 C53 H25 119.3 .
C55 C54 C53 119.2(4) .
C55 C54 H26 120.4 .
C53 C54 H26 120.4 .
C54 C55 C56 120.8(4) .
C54 C55 C58 118.9(4) .
C56 C55 C58 120.2(4) .
C55 C56 C57 119.3(4) .
C55 C56 H27 120.4 .
C57 C56 H27 120.4 .
C52 C57 C56 120.8(5) .
C52 C57 H28 119.6 .
C56 C57 H28 119.6 .
F6 C58 F4 106.4(4) .
F6 C58 F5 107.3(4) .
F4 C58 F5 105.0(4) .
F6 C58 C55 113.0(4) .
F4 C58 C55 112.3(3) .
F5 C58 C55 112.2(4) .
C60 C59 C64 120.0 .
C60 C59 C12 124.0(6) .
C64 C59 C12 116.0(6) .
C61 C60 C59 120.0 .
C61 C60 H29 120.0 .
C59 C60 H29 120.0 .
C62 C61 C60 120.0 .
C62 C61 H30 120.0 .
C60 C61 H30 120.0 .
C61 C62 C63 120.0 .
C61 C62 H31 120.0 .
C63 C62 H31 120.0 .
C62 C63 C64 120.0 .
C62 C63 H32 120.0 .
C64 C63 H32 120.0 .
C63 C64 C59 120.0 .
C63 C64 H33 120.0 .
C59 C64 H33 120.0 .
C66 C65 C70 120.0 .
C66 C65 C12 119.1(5) .
C70 C65 C12 120.8(5) .
C65 C66 C67 120.0 .
C65 C66 H34 120.0 .
C67 C66 H34 120.0 .
C68 C67 C66 120.0 .
C68 C67 H35 120.0 .
C66 C67 H35 120.0 .
C67 C68 C69 120.0 .
C67 C68 H36 120.0 .
C69 C68 H36 120.0 .
C70 C69 C68 120.0 .
C70 C69 H37 120.0 .
C68 C69 H37 120.0 .
C69 C70 C65 120.0 .
C69 C70 H38 120.0 .
C65 C70 H38 120.0 .
C76 C71 C72 118.9(4) .
C76 C71 C13 120.9(4) .
C72 C71 C13 120.1(3) .
C73 C72 C71 121.0(4) .
C73 C72 H39 119.5 .
C71 C72 H39 119.5 .
C74 C73 C72 120.3(5) .
C74 C73 H40 119.9 .
C72 C73 H40 119.9 .
C75 C74 C73 119.3(4) .
C75 C74 H41 120.3 .
C73 C74 H41 120.3 .
C74 C75 C76 120.7(5) .
C74 C75 H42 119.6 .
C76 C75 H42 119.6 .
C71 C76 C75 119.8(5) .
C71 C76 H43 120.1 .
C75 C76 H43 120.1 .
C82 C77 C78 117.8(3) .
C82 C77 C15 120.8(3) .
C78 C77 C15 121.4(3) .
C79 C78 C77 120.7(4) .
C79 C78 H44 119.6 .
C77 C78 H44 119.6 .
C78 C79 C80 120.5(4) .
C78 C79 H45 119.7 .
C80 C79 H45 119.7 .
C79 C80 C81 119.6(4) .
C79 C80 C83 121.0(4) .
C81 C80 C83 119.4(4) .
C82 C81 C80 119.7(4) .
C82 C81 H46 120.1 .
C80 C81 H46 120.1 .
C81 C82 C77 121.6(3) .
C81 C82 H47 119.2 .
C77 C82 H47 119.2 .
F9 C83 F7 105.3(7) .
F9 C83 F8 106.0(6) .
F7 C83 F8 102.9(5) .
F9 C83 C80 113.0(5) .
F7 C83 C80 116.4(4) .
F8 C83 C80 112.2(6) .
C89 C84 C85 118.5(4) .
C89 C84 C17 118.3(3) .
C85 C84 C17 123.2(3) .
C86 C85 C84 120.4(4) .
C86 C85 H48 119.8 .
C84 C85 H48 119.8 .
C87 C86 C85 120.7(4) .
C87 C86 H49 119.7 .
C85 C86 H49 119.7 .
C86 C87 C88 119.3(4) .
C86 C87 H50 120.4 .
C88 C87 H50 120.4 .
C89 C88 C87 120.4(3) .
C89 C88 H51 119.8 .
C87 C88 H51 119.8 .
C88 C89 C84 120.7(3) .
C88 C89 H52 119.7 .
C84 C89 H52 119.7 .
C95 C90 C91 117.8(4) .
C95 C90 C18 120.8(3) .
C91 C90 C18 121.5(3) .
C90 C91 C92 120.8(4) .
C90 C91 H53 119.6 .
C92 C91 H53 119.6 .
C93 C92 C91 120.3(4) .
C93 C92 H54 119.9 .
C91 C92 H54 119.9 .
C94 C93 C92 120.1(4) .
C94 C93 H55 120.0 .
C92 C93 H55 120.0 .
C93 C94 C95 119.7(4) .
C93 C94 H56 120.1 .
C95 C94 H56 120.1 .
C90 C95 C94 121.4(4) .
C90 C95 H57 119.3 .
C94 C95 H57 119.3 .
C97 C96 C101 118.5(3) .
C97 C96 C20 123.2(3) .
C101 C96 C20 118.3(3) .
C98 C97 C96 120.8(3) .
C98 C97 H58 119.6 .
C96 C97 H58 119.6 .
C99 C98 C97 119.9(4) .
C99 C98 H59 120.0 .
C97 C98 H59 120.0 .
C98 C99 C100 120.5(4) .
C98 C99 C102 119.9(4) .
C100 C99 C102 119.5(4) .
C101 C100 C99 119.3(4) .
C101 C100 H60 120.4 .
C99 C100 H60 120.4 .
C100 C101 C96 121.0(4) .
C100 C101 H61 119.5 .
C96 C101 H61 119.5 .
F10 C102 F11 113.6(17) .
F18 C102 F17 109.7(11) .
F18 C102 F16 104.0(10) .
F17 C102 F16 103.0(9) .
F10 C102 C99 119.8(7) .
F18 C102 C99 115.0(6) .
F11 C102 C99 113.3(13) .
F17 C102 C99 114.6(8) .
F16 C102 C99 109.4(6) .
F10 C102 F12 98.9(15) .
F11 C102 F12 100.9(16) .
C99 C102 F12 107.0(10) .
N2 C103 H62 109.5 .
N2 C103 H63 109.5 .
H62 C103 H63 109.5 .
N2 C103 H64 109.5 .
H62 C103 H64 109.5 .
H63 C103 H64 109.5 .
N3 C104 H65 109.5 .
N3 C104 H66 109.5 .
H65 C104 H66 109.5 .
N3 C104 H67 109.5 .
H65 C104 H67 109.5 .
H66 C104 H67 109.5 .
N4 C105 H68 109.5 .
N4 C105 H69 109.5 .
H68 C105 H69 109.5 .
N4 C105 H70 109.5 .
H68 C105 H70 109.5 .
H69 C105 H70 109.5 .
Cl2 C106 Cl1 111.5(3) .
Cl2 C106 Cl3 110.7(3) .
Cl1 C106 Cl3 109.9(3) .
Cl2 C106 H71 108.2 .
Cl1 C106 H71 108.2 .
Cl3 C106 H71 108.2 .
Cl4 C107 Cl6 111.6(9) .
Cl4 C107 Cl5 107.9(8) .
Cl6 C107 Cl5 109.1(9) .
Cl4 C107 H72 109.4 .
Cl6 C107 H72 109.4 .
Cl5 C107 H72 109.4 .

loop_
_geom_bond_atom_site_label_1
_geom_bond_atom_site_label_2
_geom_bond_distance
_geom_bond_site_symmetry_2
Cl1 C106 1.751(5) .
Cl2 C106 1.743(5) .
Cl3 C106 1.765(6) .
Cl4 C107 1.737(14) .
Cl5 C107 1.802(14) .
Cl6 C107 1.757(14) .
Cl6 F14 2.05(3) 2_567
F1 C39 1.304(8) .
F2 C39 1.442(11) .
F3 C39 1.241(12) .
F4 C58 1.334(5) .
F5 C58 1.350(6) .
F6 C58 1.326(6) .
F7 C83 1.302(7) .
F8 C83 1.309(8) .
F9 C83 1.273(8) .
F10 C102 1.198(13) .
F11 C102 1.29(2) .
F12 C102 1.50(3) .
F13 C39 1.260(14) .
F14 C39 1.332(9) .
F15 C39 1.312(8) .
F16 C102 1.435(13) .
F17 C102 1.304(13) .
N1 C1 1.341(4) .
N1 C4 1.367(5) .
N2 C9 1.370(5) .
N2 C6 1.373(4) .
N2 C103 1.511(6) .
N3 C14 1.382(4) .
N3 C11 1.387(4) .
N3 C104 1.469(4) .
N4 C16 1.356(5) .
N4 C19 1.392(4) .
N4 C105 1.457(19) .
C1 C20 1.442(5) .
C1 C2 1.466(5) .
C2 C3 1.367(6) .
C2 C21 1.481(5) .
C3 C4 1.467(5) .
C3 C27 1.493(6) .
C4 C5 1.414(5) .
C5 C6 1.420(5) .
C5 C33 1.484(5) .
C6 C7 1.442(5) .
C7 C8 1.383(5) .
C7 C40 1.481(5) .
C8 C9 1.432(5) .
C8 C46 1.488(5) .
C9 C10 1.425(5) .
C10 C11 1.393(5) .
C10 C52 1.485(5) .
C11 C12 1.447(5) .
C12 C13 1.366(5) .
C12 C59 1.497(7) .
C12 C65 1.511(6) .
C13 C14 1.458(5) .
C13 C71 1.479(5) .
C14 C15 1.402(5) .
C15 C16 1.431(4) .
C15 C77 1.479(5) .
C16 C17 1.473(5) .
C17 C18 1.372(5) .
C17 C84 1.481(5) .
F18 C102 1.234(13) .
C18 C19 1.469(5) .
C18 C90 1.487(5) .
C19 C20 1.392(5) .
C20 C96 1.487(5) .
C21 C22 1.377(6) .
C21 C26 1.380(6) .
C22 C23 1.390(6) .
C22 H1 0.9500 .
C23 C24 1.362(7) .
C23 H2 0.9500 .
C24 C25 1.366(8) .
C24 H3 0.9500 .
C25 C26 1.382(7) .
C25 H4 0.9500 .
C26 H5 0.9500 .
C27 C32 1.355(7) .
C27 C28 1.411(8) .
C28 C29 1.389(9) .
C28 H6 0.9500 .
C29 C30 1.357(11) .
C29 H7 0.9500 .
C30 C31 1.305(11) .
C30 H8 0.9500 .
C31 C32 1.457(9) .
C31 H9 0.9500 .
C32 H10 0.9500 .
C33 C38 1.388(6) .
C33 C34 1.409(7) .
C34 C35 1.373(8) .
C34 H11 0.9500 .
C35 C36 1.399(9) .
C35 H12 0.9500 .
C36 C37 1.408(9) .
C36 C39 1.494(9) .
C37 C38 1.379(6) .
C37 H13 0.9500 .
C38 H14 0.9500 .
C40 C41 1.389(6) .
C40 C45 1.391(6) .
C41 C42 1.382(7) .
C41 H15 0.9500 .
C42 C43 1.388(8) .
C42 H16 0.9500 .
C43 C44 1.370(7) .
C43 H17 0.9500 .
C44 C45 1.382(6) .
C44 H18 0.9500 .
C45 H19 0.9500 .
C46 C51 1.375(7) .
C46 C47 1.394(6) .
C47 C48 1.390(7) .
C47 H20 0.9500 .
C48 C49 1.353(9) .
C48 H21 0.9500 .
C49 C50 1.386(9) .
C49 H22 0.9500 .
C50 C51 1.396(7) .
C50 H23 0.9500 .
C51 H24 0.9500 .
C52 C57 1.379(6) .
C52 C53 1.385(6) .
C53 C54 1.383(6) .
C53 H25 0.9500 .
C54 C55 1.369(6) .
C54 H26 0.9500 .
C55 C56 1.377(7) .
C55 C58 1.498(5) .
C56 C57 1.395(6) .
C56 H27 0.9500 .
C57 H28 0.9500 .
C59 C60 1.3900 .
C59 C64 1.3900 .
C60 C61 1.3900 .
C60 H29 0.9500 .
C61 C62 1.3900 .
C61 H30 0.9500 .
C62 C63 1.3900 .
C62 H31 0.9500 .
C63 C64 1.3900 .
C63 H32 0.9500 .
C64 H33 0.9500 .
C65 C66 1.3900 .
C65 C70 1.3900 .
C66 C67 1.3900 .
C66 H34 0.9500 .
C67 C68 1.3900 .
C67 H35 0.9500 .
C68 C69 1.3900 .
C68 H36 0.9500 .
C69 C70 1.3900 .
C69 H37 0.9500 .
C70 H38 0.9500 .
C71 C76 1.376(6) .
C71 C72 1.380(6) .
C72 C73 1.377(6) .
C72 H39 0.9500 .
C73 C74 1.372(8) .
C73 H40 0.9500 .
C74 C75 1.369(8) .
C74 H41 0.9500 .
C75 C76 1.396(7) .
C75 H42 0.9500 .
C76 H43 0.9500 .
C77 C82 1.393(5) .
C77 C78 1.395(5) .
C78 C79 1.381(6) .
C78 H44 0.9500 .
C79 C80 1.382(6) .
C79 H45 0.9500 .
C80 C81 1.385(6) .
C80 C83 1.482(6) .
C81 C82 1.377(5) .
C81 H46 0.9500 .
C82 H47 0.9500 .
C84 C89 1.395(5) .
C84 C85 1.396(5) .
C85 C86 1.386(6) .
C85 H48 0.9500 .
C86 C87 1.380(5) .
C86 H49 0.9500 .
C87 C88 1.388(5) .
C87 H50 0.9500 .
C88 C89 1.382(5) .
C88 H51 0.9500 .
C89 H52 0.9500 .
C90 C95 1.385(5) .
C90 C91 1.387(5) .
C91 C92 1.395(6) .
C91 H53 0.9500 .
C92 C93 1.370(7) .
C92 H54 0.9500 .
C93 C94 1.367(7) .
C93 H55 0.9500 .
C94 C95 1.396(6) .
C94 H56 0.9500 .
C95 H57 0.9500 .
C96 C97 1.383(5) .
C96 C101 1.400(5) .
C97 C98 1.382(5) .
C97 H58 0.9500 .
C98 C99 1.378(6) .
C98 H59 0.9500 .
C99 C100 1.382(6) .
C99 C102 1.495(6) .
C100 C101 1.380(5) .
C100 H60 0.9500 .
C101 H61 0.9500 .
C103 H62 0.9800 .
C103 H63 0.9800 .
C103 H64 0.9800 .
C104 H65 0.9800 .
C104 H66 0.9800 .
C104 H67 0.9800 .
C105 H68 0.9800 .
C105 H69 0.9800 .
C105 H70 0.9800 .
C106 H71 1.0000 .
C107 H72 1.0000 .

loop_
_geom_torsion_atom_site_label_1
_geom_torsion_atom_site_label_2
_geom_torsion_atom_site_label_3
_geom_torsion_atom_site_label_4
_geom_torsion
_geom_torsion_site_symmetry_1
C4 N1 C1 C20 -173.4(3) .
C4 N1 C1 C2 2.5(4) .
N1 C1 C2 C3 -2.1(4) .
C20 C1 C2 C3 173.6(3) .
N1 C1 C2 C21 168.4(4) .
C20 C1 C2 C21 -15.9(6) .
C1 C2 C3 C4 0.8(4) .
C21 C2 C3 C4 -169.4(4) .
C1 C2 C3 C27 166.6(4) .
C21 C2 C3 C27 -3.5(7) .
C1 N1 C4 C5 178.1(3) .
C1 N1 C4 C3 -2.0(4) .
C2 C3 C4 N1 0.7(4) .
C27 C3 C4 N1 -165.1(4) .
C2 C3 C4 C5 -179.4(4) .
C27 C3 C4 C5 14.8(6) .
N1 C4 C5 C6 22.6(6) .
C3 C4 C5 C6 -157.3(4) .
N1 C4 C5 C33 -159.5(4) .
C3 C4 C5 C33 20.6(6) .
C9 N2 C6 C5 174.6(4) .
C103 N2 C6 C5 20.4(6) .
C9 N2 C6 C7 -1.8(5) .
C103 N2 C6 C7 -156.0(4) .
C4 C5 C6 N2 33.4(6) .
C33 C5 C6 N2 -144.6(4) .
C4 C5 C6 C7 -151.0(4) .
C33 C5 C6 C7 31.0(6) .
N2 C6 C7 C8 1.1(5) .
C5 C6 C7 C8 -175.1(4) .
N2 C6 C7 C40 -170.4(4) .
C5 C6 C7 C40 13.5(7) .
C6 C7 C8 C9 0.0(5) .
C40 C7 C8 C9 171.7(4) .
C6 C7 C8 C46 -171.7(4) .
C40 C7 C8 C46 0.0(7) .
C6 N2 C9 C10 -176.9(4) .
C103 N2 C9 C10 -22.6(7) .
C6 N2 C9 C8 1.8(5) .
C103 N2 C9 C8 156.1(4) .
C7 C8 C9 N2 -1.1(5) .
C46 C8 C9 N2 170.9(4) .
C7 C8 C9 C10 177.5(4) .
C46 C8 C9 C10 -10.5(7) .
N2 C9 C10 C11 -31.2(7) .
C8 C9 C10 C11 150.4(4) .
N2 C9 C10 C52 144.0(4) .
C8 C9 C10 C52 -34.4(6) .
C14 N3 C11 C10 174.3(4) .
C104 N3 C11 C10 -24.9(6) .
C14 N3 C11 C12 -1.7(4) .
C104 N3 C11 C12 159.2(3) .
C9 C10 C11 N3 -24.9(6) .
C52 C10 C11 N3 160.1(4) .
C9 C10 C11 C12 150.2(4) .
C52 C10 C11 C12 -24.9(6) .
N3 C11 C12 C13 2.2(4) .
C10 C11 C12 C13 -173.5(4) .
N3 C11 C12 C59 178.1(6) .
C10 C11 C12 C59 2.3(8) .
N3 C11 C12 C65 160.0(6) .
C10 C11 C12 C65 -15.8(8) .
C11 C12 C13 C14 -1.9(4) .
C59 C12 C13 C14 -177.5(6) .
C65 C12 C13 C14 -160.8(5) .
C11 C12 C13 C71 167.2(4) .
C59 C12 C13 C71 -8.4(8) .
C65 C12 C13 C71 8.3(7) .
C11 N3 C14 C15 179.8(4) .
C104 N3 C14 C15 18.8(6) .
C11 N3 C14 C13 0.6(4) .
C104 N3 C14 C13 -160.4(3) .
C12 C13 C14 N3 0.9(4) .
C71 C13 C14 N3 -168.4(4) .
C12 C13 C14 C15 -178.3(4) .
C71 C13 C14 C15 12.4(6) .
N3 C14 C15 C16 28.5(6) .
C13 C14 C15 C16 -152.5(4) .
N3 C14 C15 C77 -151.3(4) .
C13 C14 C15 C77 27.8(6) .
C19 N4 C16 C15 178.8(3) .
C105 N4 C16 C15 29.4(9) .
C19 N4 C16 C17 -0.9(4) .
C105 N4 C16 C17 -150.3(8) .
C14 C15 C16 N4 29.3(6) .
C77 C15 C16 N4 -151.0(3) .
C14 C15 C16 C17 -151.1(4) .
C77 C15 C16 C17 28.7(5) .
N4 C16 C17 C18 0.6(4) .
C15 C16 C17 C18 -179.0(3) .
N4 C16 C17 C84 -166.8(3) .
C15 C16 C17 C84 13.5(5) .
C16 C17 C18 C19 -0.1(4) .
C84 C17 C18 C19 166.8(3) .
C16 C17 C18 C90 -170.9(3) .
C84 C17 C18 C90 -4.0(5) .
C16 N4 C19 C20 -179.6(3) .
C105 N4 C19 C20 -30.5(9) .
C16 N4 C19 C18 0.8(4) .
C105 N4 C19 C18 149.9(8) .
C17 C18 C19 C20 180.0(3) .
C90 C18 C19 C20 -9.5(6) .
C17 C18 C19 N4 -0.4(4) .
C90 C18 C19 N4 170.2(3) .
N4 C19 C20 C1 -19.1(6) .
C18 C19 C20 C1 160.5(4) .
N4 C19 C20 C96 164.9(3) .
C18 C19 C20 C96 -15.5(6) .
N1 C1 C20 C19 -36.8(5) .
C2 C1 C20 C19 147.9(4) .
N1 C1 C20 C96 139.4(3) .
C2 C1 C20 C96 -35.9(5) .
C3 C2 C21 C22 117.6(5) .
C1 C2 C21 C22 -50.8(6) .
C3 C2 C21 C26 -63.4(7) .
C1 C2 C21 C26 128.2(6) .
C26 C21 C22 C23 -0.3(8) .
C2 C21 C22 C23 178.7(5) .
C21 C22 C23 C24 -0.2(9) .
C22 C23 C24 C25 0.9(11) .
C23 C24 C25 C26 -1.1(12) .
C22 C21 C26 C25 0.1(10) .
C2 C21 C26 C25 -178.9(7) .
C24 C25 C26 C21 0.7(13) .
C2 C3 C27 C32 90.9(7) .
C4 C3 C27 C32 -106.2(6) .
C2 C3 C27 C28 -88.2(6) .
C4 C3 C27 C28 74.6(7) .
C32 C27 C28 C29 0.7(10) .
C3 C27 C28 C29 180.0(6) .
C27 C28 C29 C30 2.8(12) .
C28 C29 C30 C31 -1.5(13) .
C29 C30 C31 C32 -3.0(13) .
C28 C27 C32 C31 -5.2(9) .
C3 C27 C32 C31 175.6(5) .
C30 C31 C32 C27 6.6(11) .
C4 C5 C33 C38 58.1(6) .
C6 C5 C33 C38 -123.8(4) .
C4 C5 C33 C34 -121.6(5) .
C6 C5 C33 C34 56.4(6) .
C38 C33 C34 C35 -0.9(10) .
C5 C33 C34 C35 178.8(6) .
C33 C34 C35 C36 2.4(12) .
C34 C35 C36 C37 -0.3(12) .
C34 C35 C36 C39 178.7(8) .
C35 C36 C37 C38 -3.1(10) .
C39 C36 C37 C38 177.9(7) .
C36 C37 C38 C33 4.6(8) .
C34 C33 C38 C37 -2.6(8) .
C5 C33 C38 C37 177.7(5) .
Cl6 F14 C39 F13 170.8(12) 2_567
Cl6 F14 C39 F15 53.5(9) 2_567
Cl6 F14 C39 C36 -67.2(9) 2_567
C35 C36 C39 F3 35.6(18) .
C37 C36 C39 F3 -145.4(15) .
C35 C36 C39 F13 -148.1(16) .
C37 C36 C39 F13 30.9(18) .
C35 C36 C39 F1 168.3(9) .
C37 C36 C39 F1 -12.7(13) .
C35 C36 C39 F15 -21.4(14) .
C37 C36 C39 F15 157.6(11) .
C35 C36 C39 F14 90.7(14) .
C37 C36 C39 F14 -90.3(14) .
C35 C36 C39 F2 -85.7(11) .
C37 C36 C39 F2 93.3(10) .
C8 C7 C40 C41 55.2(7) .
C6 C7 C40 C41 -134.9(5) .
C8 C7 C40 C45 -120.5(5) .
C6 C7 C40 C45 49.4(7) .
C45 C40 C41 C42 -1.7(8) .
C7 C40 C41 C42 -177.6(5) .
C40 C41 C42 C43 -0.5(10) .
C41 C42 C43 C44 2.0(10) .
C42 C43 C44 C45 -1.2(9) .
C43 C44 C45 C40 -1.1(8) .
C41 C40 C45 C44 2.5(7) .
C7 C40 C45 C44 178.4(4) .
C7 C8 C46 C51 95.7(5) .
C9 C8 C46 C51 -74.6(5) .
C7 C8 C46 C47 -85.7(6) .
C9 C8 C46 C47 103.9(5) .
C51 C46 C47 C48 1.9(7) .
C8 C46 C47 C48 -176.7(4) .
C46 C47 C48 C49 -0.5(8) .
C47 C48 C49 C50 -1.3(8) .
C48 C49 C50 C51 1.7(8) .
C47 C46 C51 C50 -1.5(6) .
C8 C46 C51 C50 177.1(4) .
C49 C50 C51 C46 -0.3(7) .
C11 C10 C52 C57 -69.1(6) .
C9 C10 C52 C57 115.4(5) .
C11 C10 C52 C53 109.8(4) .
C9 C10 C52 C53 -65.6(5) .
C57 C52 C53 C54 0.5(6) .
C10 C52 C53 C54 -178.5(4) .
C52 C53 C54 C55 -1.0(6) .
C53 C54 C55 C56 -0.7(7) .
C53 C54 C55 C58 -179.5(4) .
C54 C55 C56 C57 2.8(8) .
C58 C55 C56 C57 -178.4(5) .
C53 C52 C57 C56 1.7(7) .
C10 C52 C57 C56 -179.4(5) .
C55 C56 C57 C52 -3.3(8) .
C54 C55 C58 F6 -159.9(4) .
C56 C55 C58 F6 21.3(6) .
C54 C55 C58 F4 79.7(5) .
C56 C55 C58 F4 -99.1(5) .
C54 C55 C58 F5 -38.4(6) .
C56 C55 C58 F5 142.8(5) .
C13 C12 C59 C60 -98.8(7) .
C11 C12 C59 C60 86.2(8) .
C13 C12 C59 C64 81.2(7) .
C11 C12 C59 C64 -93.7(6) .
C64 C59 C60 C61 0.0 .
C12 C59 C60 C61 -180.0(8) .
C59 C60 C61 C62 0.0 .
C60 C61 C62 C63 0.0 .
C61 C62 C63 C64 0.0 .
C62 C63 C64 C59 0.0 .
C60 C59 C64 C63 0.0 .
C12 C59 C64 C63 180.0(8) .
C13 C12 C65 C66 -90.5(7) .
C11 C12 C65 C66 114.5(8) .
C13 C12 C65 C70 93.3(7) .
C11 C12 C65 C70 -61.7(10) .
C70 C65 C66 C67 0.0 .
C12 C65 C66 C67 -176.2(8) .
C65 C66 C67 C68 0.0 .
C66 C67 C68 C69 0.0 .
C67 C68 C69 C70 0.0 .
C68 C69 C70 C65 0.0 .
C66 C65 C70 C69 0.0 .
C12 C65 C70 C69 176.2(8) .
C12 C13 C71 C76 69.1(6) .
C14 C13 C71 C76 -123.6(5) .
C12 C13 C71 C72 -107.9(5) .
C14 C13 C71 C72 59.4(6) .
C76 C71 C72 C73 1.7(7) .
C13 C71 C72 C73 178.7(4) .
C71 C72 C73 C74 0.1(8) .
C72 C73 C74 C75 -1.4(9) .
C73 C74 C75 C76 1.0(10) .
C72 C71 C76 C75 -2.1(7) .
C13 C71 C76 C75 -179.1(5) .
C74 C75 C76 C71 0.7(9) .
C14 C15 C77 C82 51.5(5) .
C16 C15 C77 C82 -128.3(4) .
C14 C15 C77 C78 -130.3(4) .
C16 C15 C77 C78 49.9(5) .
C82 C77 C78 C79 1.0(6) .
C15 C77 C78 C79 -177.3(4) .
C77 C78 C79 C80 0.7(6) .
C78 C79 C80 C81 -1.0(7) .
C78 C79 C80 C83 177.6(5) .
C79 C80 C81 C82 -0.4(6) .
C83 C80 C81 C82 -179.0(5) .
C80 C81 C82 C77 2.1(6) .
C78 C77 C82 C81 -2.3(6) .
C15 C77 C82 C81 175.9(4) .
C79 C80 C83 F9 -60.3(9) .
C81 C80 C83 F9 118.3(7) .
C79 C80 C83 F7 177.6(5) .
C81 C80 C83 F7 -3.8(8) .
C79 C80 C83 F8 59.5(7) .
C81 C80 C83 F8 -121.9(6) .
C18 C17 C84 C89 -110.0(4) .
C16 C17 C84 C89 54.7(4) .
C18 C17 C84 C85 69.3(5) .
C16 C17 C84 C85 -125.9(4) .
C89 C84 C85 C86 1.0(5) .
C17 C84 C85 C86 -178.3(3) .
C84 C85 C86 C87 -0.7(6) .
C85 C86 C87 C88 -0.4(6) .
C86 C87 C88 C89 1.3(5) .
C87 C88 C89 C84 -1.0(5) .
C85 C84 C89 C88 -0.2(5) .
C17 C84 C89 C88 179.2(3) .
C17 C18 C90 C95 114.4(4) .
C19 C18 C90 C95 -54.5(5) .
C17 C18 C90 C91 -66.0(5) .
C19 C18 C90 C91 125.1(4) .
C95 C90 C91 C92 1.4(6) .
C18 C90 C91 C92 -178.2(4) .
C90 C91 C92 C93 -0.6(7) .
C91 C92 C93 C94 -0.5(8) .
C92 C93 C94 C95 0.8(7) .
C91 C90 C95 C94 -1.1(6) .
C18 C90 C95 C94 178.5(4) .
C93 C94 C95 C90 0.1(7) .
C19 C20 C96 C97 -50.5(6) .
C1 C20 C96 C97 133.2(4) .
C19 C20 C96 C101 128.1(4) .
C1 C20 C96 C101 -48.2(5) .
C101 C96 C97 C98 -0.7(6) .
C20 C96 C97 C98 177.9(4) .
C96 C97 C98 C99 -1.2(7) .
C97 C98 C99 C100 2.0(7) .
C97 C98 C99 C102 -176.5(5) .
C98 C99 C100 C101 -0.8(7) .
C102 C99 C100 C101 177.7(5) .
C99 C100 C101 C96 -1.1(7) .
C97 C96 C101 C100 1.9(7) .
C20 C96 C101 C100 -176.8(4) .
C98 C99 C102 F10 1(2) .
C100 C99 C102 F10 -178(2) .
C98 C99 C102 F18 76.5(17) .
C100 C99 C102 F18 -102.0(16) .
C98 C99 C102 F11 -137.7(17) .
C100 C99 C102 F11 43.8(18) .
C98 C99 C102 F17 -155.0(11) .
C100 C99 C102 F17 26.5(12) .
C98 C99 C102 F16 -40.0(10) .
C100 C99 C102 F16 141.5(9) .
C98 C99 C102 F12 112.0(16) .
C100 C99 C102 F12 -66.5(17) .
F14 Cl6 C107 Cl4 -104.6(9) 2_567
F14 Cl6 C107 Cl5 14.6(10) 2_567
